data_1563061
loop_
_publ_author_name
'Magott, Michal'
'Gawe\/l, Bart\/lomiej A.'
'Sarewicz, Marcin'
'Reczy\'nski, Mateusz'
'Ogorza\/ly, Karolina'
'Makowski, Wac\/law'
'Pinkowicz, Dawid'

_publ_section_title
;
 Large breathing effect induced by water sorption in a remarkably stable
 nonporous cyanide-bridged coordination polymer
;
_journal_name_full 'Chemical Science'
_journal_paper_doi 10.1039/D1SC02060A
_journal_year 2021
_chemical_formula_sum 'C14 H8 Mn2 Mo N12 O3'
_chemical_formula_weight 598.14
_space_group_IT_number 2
_space_group_name_Hall '-P 1'
_space_group_name_H-M_alt 'P -1'
_symmetry_cell_setting triclinic
_symmetry_Int_Tables_number 2
_symmetry_space_group_name_Hall '-P 1'
_symmetry_space_group_name_H-M 'P -1'
_audit_update_record
;
2021-04-07 deposited with the CCDC.	2021-06-01 downloaded from the CCDC.
;
_cell_angle_alpha 74.301(4)
_cell_angle_beta 67.315(3)
_cell_angle_gamma 75.015(4)
_cell_formula_units_Z 2
_cell_length_a 10.4152(6)
_cell_length_b 10.4382(6)
_cell_length_c 12.0481(8)
_cell_measurement_temperature 293
_cell_volume 1145.74(12)
_diffrn_ambient_temperature 293
_diffrn_measurement_device_type 'Bruker D8Advance'
_diffrn_radiation_probe x-ray
_diffrn_radiation_type CuKa
_diffrn_radiation_wavelength 1.5418
_exptl_absorpt_coefficient_mu 13.625
_exptl_crystal_density_diffrn 1.734
_exptl_crystal_description block
_exptl_crystal_F_000 584.0
_pd_char_colour orange
_pd_instr_location ' ?'
_pd_meas_2theta_range_inc 0.01
_pd_meas_2theta_range_max 50.000
_pd_meas_2theta_range_min 3.000
_pd_meas_number_of_points 6602
_pd_proc_2theta_range_inc 0.01
_pd_proc_2theta_range_max 34.993
_pd_proc_2theta_range_min 7.009
_pd_proc_ls_background_function '9 Legendre polynoms'
_pd_proc_ls_pref_orient_corr none
_pd_proc_ls_profile_function Pseudo-Voigt
_pd_proc_ls_prof_R_factor 0.0309
_pd_proc_ls_prof_wR_expected 0.0744
_pd_proc_ls_prof_wR_factor 0.0421
_refine_ls_goodness_of_fit_all 0.57
_refine_ls_hydrogen_treatment mixed
_refine_ls_number_constraints 0
_refine_ls_number_parameters 43
_refine_ls_R_factor_all 0.0937
_refine_ls_R_factor_gt 0.0769
_refine_ls_shift/su_max 0.0179041
_refine_ls_shift/su_mean 0.0122384
_refine_ls_weighting_scheme sigma
_refine_ls_wR_factor_all 0.0837
_refine_ls_wR_factor_gt 0.0686
_cod_data_source_file d1sc02060a2.cif
_cod_data_source_block (I)_CCDC1
_cod_depositor_comments
;
The following automatic conversions were performed:

data item '_diffrn_radiation_probe' value 'X-ray' was changed to
'x-ray' in accordance with the
/home/data/users/saulius/crontab/automatic-downloads/rss-feeds/RSC/lib/dictionaries/cif_core.dic
dictionary named 'cif_core.dic' version 2.4.2 last updated on
2011-04-26.

Automatic conversion script
Id: cif_fix_values 7556 2019-12-06 15:28:31Z antanas 
;
_cod_database_code 1563061

loop_
_space_group_symop_id
_space_group_symop_operation_xyz
1 x,y,z
2 -x,-y,-z

loop_
_atom_site_label
_atom_site_type_symbol
_atom_site_fract_x
_atom_site_fract_y
_atom_site_fract_z
_atom_site_adp_type
_atom_site_U_iso_or_equiv
_atom_site_site_symmetry_multiplicity
_atom_site_occupancy
_atom_site_calc_flag
_atom_site_refinement_flags
_atom_site_disorder_assembly
_atom_site_disorder_group
C1 C -0.4007(11) 0.6271(13) 0.8068(13) Uiso 0.08(2) 2 1 d . . .
N2 N -0.4913(15) 0.5733(19) 0.8244(19) Uiso 0.08(2) 2 1 d . . .
Mo1 Mo -0.2313(6) 0.7324(6) 0.7752(5) Uiso 0.050(10) 2 1 d . . .
N3 N -0.341(2) 0.957(2) 0.5644(17) Uiso 0.08(2) 2 1 d . . .
C3 C -0.3106(17) 0.8843(13) 0.6423(12) Uiso 0.08(2) 2 1 d . . .
C2 C -0.0219(9) 0.7085(15) 0.7843(14) Uiso 0.08(2) 2 1 d . . .
N1 N 0.0916(11) 0.686(2) 0.781(2) Uiso 0.08(2) 2 1 d . . .
C4 C -0.2300(18) 0.5572(14) 0.9231(12) Uiso 0.08(2) 2 1 d . . .
N4 N -0.237(3) 0.477(2) 1.0087(18) Uiso 0.08(2) 2 1 d . . .
N5 N -0.069(2) 0.4414(15) 0.685(2) Uiso 0.08(2) 2 1 d . . .
C5 C -0.1268(16) 0.5394(10) 0.7205(15) Uiso 0.08(2) 2 1 d . . .
N6 N -0.474(2) 0.797(3) 1.0382(18) Uiso 0.08(2) 2 1 d . . .
C6 C -0.3927(16) 0.7770(18) 0.9461(13) Uiso 0.08(2) 2 1 d . . .
C7 C -0.0782(17) 0.7579(18) 0.5909(12) Uiso 0.08(2) 2 1 d . . .
N7 N -0.005(2) 0.774(3) 0.4910(18) Uiso 0.08(2) 2 1 d . . .
N8 N -0.149(2) 1.0226(10) 0.7608(19) Uiso 0.08(2) 2 1 d . . .
C8 C -0.1860(15) 0.9281(8) 0.7644(13) Uiso 0.08(2) 2 1 d . . .
N21 N -0.649(3) 0.4424(17) 0.688(2) Uiso 0.1 2 1 d . . .
N22 N -0.687(5) 0.342(2) 0.565(3) Uiso 0.08(2) 2 1 d . . .
H21 H -0.726(6) 0.326(3) 0.519(4) Uiso 0.1 2 1 d . . .
C23 C -0.554(4) 0.325(3) 0.674(3) Uiso 0.08(2) 2 1 d . . .
H22 H -0.493(4) 0.306(3) 0.717(4) Uiso 0.1 2 1 d . . .
C24 C -0.719(4) 0.4484(19) 0.619(2) Uiso 0.08(2) 2 1 d . . .
H23 H -0.786(4) 0.522(2) 0.604(2) Uiso 0.1 2 1 d . . .
C25 C -0.579(6) 0.264(3) 0.604(4) Uiso 0.08(2) 2 1 d . . .
H24 H -0.533(7) 0.180(4) 0.584(5) Uiso 0.1 2 1 d . . .
Mn2 Mn -0.6889(10) 0.6027(11) 0.7872(8) Uiso 0.080(10) 2 1 d . . .
O21 O -0.705(3) 0.7707(15) 0.8721(19) Uiso 0.056(9) 2 1 d . . .
O22 O -0.652(4) 0.7565(19) 0.619(2) Uiso 0.022(5) 2 1 d . . .
Mn1 Mn -0.0963(10) 0.2225(9) 0.7079(9) Uiso 0.060(15) 2 1 d . . .
O11 O -0.318(11) 0.290(12) 0.759(8) Uiso 0.023(4) 2 1 d . . .
N11 N 0.027(2) 0.140(3) 0.8086(18) Uiso 0.06(2) 2 1 d . . .
N12 N 0.136(4) 0.099(5) 0.944(3) Uiso 0.06(2) 2 1 d . . .
H11 H 0.152(4) 0.098(6) 1.009(3) Uiso 0.1 2 1 d . . .
C13 C 0.161(3) 0.071(4) 0.764(3) Uiso 0.06(2) 2 1 d . . .
H12 H 0.199(4) 0.043(5) 0.689(4) Uiso 0.1 2 1 d . . .
C14 C 0.017(3) 0.151(4) 0.9165(19) Uiso 0.1 2 1 d . . .
H13 H -0.065(3) 0.190(4) 0.9717(17) Uiso 0.1 2 1 d . . .
C15 C 0.228(4) 0.048(6) 0.842(4) Uiso 0.06(2) 2 1 d . . .
H14 H 0.321(5) 0.005(7) 0.832(5) Uiso 0.1 2 1 d . . .

loop_
_atom_type_symbol
_atom_type_scat_dispersion_real
_atom_type_scat_dispersion_imag
_atom_type_scat_source
C 0.0181 0.0091 'International Tables Vol C tables 4.2.6.8 and 6.1.1.1'
H 0.0000 0.0000 'International Tables Vol C tables 4.2.6.8 and 6.1.1.1'
Mn -0.5299 2.8052 'International Tables Vol C tables 4.2.6.8 and 6.1.1.1'
N 0.0311 0.0180 'International Tables Vol C tables 4.2.6.8 and 6.1.1.1'
W -5.4734 5.5774 'International Tables Vol C tables 4.2.6.8 and 6.1.1.1'

loop_
_exptl_crystal_face_index_h
_exptl_crystal_face_index_k
_exptl_crystal_face_index_l
_exptl_crystal_face_perp_dist
? ? ? ?

loop_
_geom_angle_atom_site_label_1
_geom_angle_atom_site_label_2
_geom_angle_atom_site_label_3
_geom_angle_site_symmetry_1
_geom_angle_site_symmetry_2
_geom_angle_site_symmetry_3
_geom_angle
_geom_angle_publ_flag
N2 C1 Mo1 . . . 178.9(13) ?
C1 N2 Mn2 . . . 141.9(15) ?
C1 Mo1 C3 . . . 87.3(6) ?
C1 Mo1 C2 . . . 144.6(6) ?
C1 Mo1 C4 . . . 70.7(7) ?
C1 Mo1 C5 . . . 74.6(6) ?
C1 Mo1 C6 . . . 74.1(7) ?
C1 Mo1 C7 . . . 116.3(8) ?
C1 Mo1 C8 . . . 143.3(5) ?
C3 Mo1 C2 . . . 124.1(6) ?
C3 Mo1 C4 . . . 157.6(8) ?
C3 Mo1 C5 . . . 115.5(7) ?
C3 Mo1 C6 . . . 100.9(6) ?
C3 Mo1 C7 . . . 66.1(6) ?
C3 Mo1 C8 . . . 69.9(7) ?
C2 Mo1 C4 . . . 78.1(7) ?
C2 Mo1 C5 . . . 76.8(7) ?
C2 Mo1 C6 . . . 110.4(7) ?
C2 Mo1 C7 . . . 70.5(7) ?
C2 Mo1 C8 . . . 70.1(6) ?
C4 Mo1 C5 . . . 63.6(6) ?
C4 Mo1 C6 . . . 69.6(6) ?
C4 Mo1 C7 . . . 127.2(6) ?
C4 Mo1 C8 . . . 126.3(8) ?
C5 Mo1 C6 . . . 130.0(6) ?
C5 Mo1 C7 . . . 68.4(6) ?
C5 Mo1 C8 . . . 140.8(6) ?
C6 Mo1 C7 . . . 161.6(7) ?
C6 Mo1 C8 . . . 82.2(7) ?
C7 Mo1 C8 . . . 81.0(7) ?
Mo1 C3 N3 . . . 173.0(13) ?
Mo1 C2 N1 . . . 172.5(19) ?
Mo1 C4 N4 . . . 171.9(16) ?
Mo1 C5 N5 . . . 176.2(14) ?
Mo1 C6 N6 . . . 177.3(17) ?
Mo1 C7 N7 . . . 175.4(18) ?
C7 N7 Mn1 . . 2_566 164(3) ?
C8 N8 Mn1 . . 1_565 164(2) ?
Mo1 C8 N8 . . . 172.5(15) ?
C23 N21 C24 . . . 103(3) ?
C23 N21 Mn2 . . . 135(3) ?
C24 N21 Mn2 . . . 121.7(16) ?
H21 N22 C24 . . . 129(5) ?
H21 N22 C25 . . . 129(4) ?
C24 N22 C25 . . . 101(4) ?
N21 C23 H22 . . . 115(4) ?
N21 C23 C25 . . . 109(4) ?
H22 C23 C25 . . . 136(4) ?
N21 C24 N22 . . . 116(3) ?
N21 C24 H23 . . . 123(3) ?
N22 C24 H23 . . . 121(5) ?
N22 C25 C23 . . . 110(3) ?
N22 C25 H24 . . . 124(8) ?
C23 C25 H24 . . . 126(8) ?
N2 Mn2 N21 . . . 102.9(11) ?
N2 Mn2 O21 . . . 72.8(10) ?
N2 Mn2 O22 . . . 101.6(13) ?
N21 Mn2 O21 . . . 173.2(10) ?
N21 Mn2 O22 . . . 92.4(9) ?
O21 Mn2 O22 . . . 83.5(9) ?
N7 Mn1 N8 2_566 . 1_545 97.6(11) ?
N7 Mn1 O11 2_566 . . 112(3) ?
N7 Mn1 N11 2_566 . . 116.2(9) ?
N8 Mn1 O11 1_545 . . 85(3) ?
N8 Mn1 N11 1_545 . . 83.0(12) ?
O11 Mn1 N11 . . . 131(3) ?
Mn1 N11 C13 . . . 123(2) ?
Mn1 N11 C14 . . . 132(2) ?
C13 N11 C14 . . . 104(3) ?
H11 N12 C14 . . . 129(4) ?
H11 N12 C15 . . . 128(5) ?
C14 N12 C15 . . . 103(4) ?
N11 C13 H12 . . . 124(5) ?
N11 C13 C15 . . . 111(3) ?
H12 C13 C15 . . . 125(4) ?
N11 C14 N12 . . . 114(3) ?
N11 C14 H13 . . . 124(4) ?
N12 C14 H13 . . . 122(4) ?
N12 C15 C13 . . . 108(4) ?
N12 C15 H14 . . . 125(7) ?
C13 C15 H14 . . . 127(6) ?

loop_
_geom_bond_atom_site_label_1
_geom_bond_atom_site_label_2
_geom_bond_site_symmetry_1
_geom_bond_site_symmetry_2
_geom_bond_distance
_geom_bond_publ_flag
C1 N2 . . 1.14(2) ?
C1 Mo1 . . 2.174(16) ?
N2 Mn2 . . 2.20(2) ?
Mo1 C3 . . 2.175(15) ?
Mo1 C2 . . 2.172(14) ?
Mo1 C4 . . 2.182(14) ?
Mo1 C5 . . 2.170(13) ?
Mo1 C6 . . 2.174(14) ?
Mo1 C7 . . 2.171(13) ?
Mo1 C8 . . 2.172(13) ?
N3 C3 . . 1.13(2) ?
C2 N1 . . 1.131(17) ?
C4 N4 . . 1.13(2) ?
N5 C5 . . 1.15(2) ?
N6 C6 . . 1.14(2) ?
C7 N7 . . 1.14(2) ?
N7 Mn1 . 2_566 2.21(2) ?
N8 C8 . . 1.13(2) ?
N8 Mn1 . 1_565 2.160(16) ?
N21 C23 . . 1.37(4) ?
N21 C24 . . 1.28(5) ?
N21 Mn2 . . 2.18(3) ?
N22 H21 . . 0.87(8) ?
N22 C24 . . 1.34(4) ?
N22 C25 . . 1.37(7) ?
C23 H22 . . 0.92(7) ?
C23 C25 . . 1.32(7) ?
C24 H23 . . 0.92(4) ?
C25 H24 . . 0.93(5) ?
Mn2 O21 . . 2.20(3) ?
Mn2 O22 . . 2.19(2) ?
Mn1 O11 . . 2.12(10) ?
Mn1 N11 . . 1.98(3) ?
N11 C13 . . 1.37(3) ?
N11 C14 . . 1.30(4) ?
N12 H11 . . 0.86(6) ?
N12 C14 . . 1.35(5) ?
N12 C15 . . 1.38(6) ?
C13 H12 . . 0.93(6) ?
C13 C15 . . 1.31(7) ?
C14 H13 . . 0.93(4) ?
C15 H14 . . 0.93(6) ?
